data_2233494
loop_
_publ_author_name
'Chakravorty, Tapash'
'Singh, Harkesh B.'
'Butcher, Ray J.'

_publ_section_title
;
 Bis{\m-2-[(dimethylamino)methyl]benzeneselenolato}bis[chloridopalladium(II)]
 dichloromethane hemisolvate
;
_journal_coeditor_code HG5157
_journal_issue 2
_journal_name_full 'Acta Crystallographica Section E'
_journal_page_first m113
_journal_page_last m114
_journal_paper_doi 10.1107/S1600536811055322
_journal_volume 68
_journal_year 2012
_chemical_formula_iupac '[Pd2 (C9 H12 N Se)2 Cl2] , 0.5C H2 Cl2'
_chemical_formula_moiety 'C18 H24 Cl2 N2 Pd2 Se2 , 0.5(C H2 Cl2)'
_chemical_formula_sum 'C18.5 H25 Cl3 N2 Pd2 Se2'
_chemical_formula_weight 752.47
_chemical_name_systematic
;
Bis{\m-2-[(dimethylamino)methyl]benzeneselenolato}bis[chloridopalladium(II)]
dichloromethane hemisolvate
;
_space_group_IT_number 18
_symmetry_cell_setting orthorhombic
_symmetry_space_group_name_Hall 'P 2 2ab'
_symmetry_space_group_name_H-M 'P 21 21 2'
_atom_sites_solution_hydrogens geom
_atom_sites_solution_primary direct
_atom_sites_solution_secondary difmap
_audit_creation_method SHELXL-97
_cell_angle_alpha 90.00
_cell_angle_beta 90.00
_cell_angle_gamma 90.00
_cell_formula_units_Z 4
_cell_length_a 14.21190(10)
_cell_length_b 14.78950(10)
_cell_length_c 12.09680(10)
_cell_measurement_reflns_used 16933
_cell_measurement_temperature 293(2)
_cell_measurement_theta_max 77.3542
_cell_measurement_theta_min 4.7077
_cell_volume 2542.59(3)
_computing_cell_refinement
;
CrysAlis PRO (Oxford Diffraction, 2007)
;
_computing_data_collection
;
CrysAlis PRO (Oxford Diffraction, 2007)
;
_computing_data_reduction
;
CrysAlis PRO (Oxford Diffraction, 2007)
;
_computing_molecular_graphics 'SHELXTL (Sheldrick, 2008)'
_computing_publication_material 'SHELXTL (Sheldrick, 2008)'
_computing_structure_refinement 'SHELXL97 (Sheldrick, 2008)'
_computing_structure_solution 'SHELXS97 (Sheldrick, 2008)'
_diffrn_ambient_temperature 293(2)
_diffrn_detector_area_resol_mean 10.5081
_diffrn_measured_fraction_theta_full 0.983
_diffrn_measured_fraction_theta_max 0.983
_diffrn_measurement_device_type 'Oxford Diffraction Xcalibur Ruby Gemini'
_diffrn_measurement_method '\w scans'
_diffrn_radiation_monochromator graphite
_diffrn_radiation_source 'fine-focus sealed tube'
_diffrn_radiation_type MoK\a
_diffrn_radiation_wavelength 0.71073
_diffrn_reflns_av_R_equivalents 0.0733
_diffrn_reflns_av_sigmaI/netI 0.0435
_diffrn_reflns_limit_h_max 17
_diffrn_reflns_limit_h_min -17
_diffrn_reflns_limit_k_max 18
_diffrn_reflns_limit_k_min -18
_diffrn_reflns_limit_l_max 14
_diffrn_reflns_limit_l_min -15
_diffrn_reflns_number 22757
_diffrn_reflns_theta_full 26.78
_diffrn_reflns_theta_max 26.78
_diffrn_reflns_theta_min 2.60
_exptl_absorpt_coefficient_mu 4.600
_exptl_absorpt_correction_T_max 1.00000
_exptl_absorpt_correction_T_min 0.65457
_exptl_absorpt_correction_type multi-scan
_exptl_absorpt_process_details '(CrysAlis PRO; Oxford Diffraction, 2007)'
_exptl_crystal_colour orange
_exptl_crystal_density_diffrn 1.966
_exptl_crystal_density_method 'not measured'
_exptl_crystal_description prism
_exptl_crystal_F_000 1444
_exptl_crystal_size_max 0.35
_exptl_crystal_size_mid 0.24
_exptl_crystal_size_min 0.12
_platon_squeeze_details
;
;
_refine_diff_density_max 1.290
_refine_diff_density_min -1.447
_refine_ls_abs_structure_details 'Flack (1983), <b>2261 Friedel pairs</b>'
_refine_ls_abs_structure_Flack 0.015(13)
_refine_ls_extinction_coef 0.0067(8)
_refine_ls_extinction_expression Fc^*^=kFc[1+0.001xFc^2^\l^3^/sin(2\q)]^-1/4^
_refine_ls_extinction_method 'SHELXL97 (Sheldrick, 2008)'
_refine_ls_goodness_of_fit_ref 1.061
_refine_ls_hydrogen_treatment constr
_refine_ls_matrix_type full
_refine_ls_number_parameters 240
_refine_ls_number_reflns 5323
_refine_ls_number_restraints 0
_refine_ls_restrained_S_all 1.061
_refine_ls_R_factor_all 0.0535
_refine_ls_R_factor_gt 0.0505
_refine_ls_shift/su_max 0.001
_refine_ls_shift/su_mean 0.000
_refine_ls_structure_factor_coef Fsqd
_refine_ls_weighting_details 'calc w=1/[\s^2^(Fo^2^)+(0.0803P)^2^+6.8337P] where P=(Fo^2^+2Fc^2^)/3'
_refine_ls_weighting_scheme calc
_refine_ls_wR_factor_gt 0.1289
_refine_ls_wR_factor_ref 0.1314
_reflns_number_gt 4971
_reflns_number_total 5323
_reflns_threshold_expression I>2\s(I)
_cod_data_source_file hg5157.cif
_cod_data_source_block I
_cod_database_code 2233494
_cod_database_fobs_code 2233494

loop_
_symmetry_equiv_pos_as_xyz
'x, y, z'
'-x, -y, z'
'x+1/2, -y+1/2, -z'
'-x+1/2, y+1/2, -z'

loop_
_atom_site_type_symbol
_atom_site_label
_atom_site_fract_x
_atom_site_fract_y
_atom_site_fract_z
_atom_site_U_iso_or_equiv
_atom_site_adp_type
_atom_site_calc_flag
_atom_site_refinement_flags
_atom_site_occupancy
_atom_site_symmetry_multiplicity
Pd Pd1 0.53556(3) 0.38325(3) 1.09852(5) 0.03277(16) Uani d . 1 1
Pd Pd2 0.37837(4) 0.46542(3) 0.40196(5) 0.03435(17) Uani d . 1 1
Se Se1A 0.60568(5) 0.52886(5) 1.11898(6) 0.0382(2) Uani d . 1 1
Se Se1B 0.53041(5) 0.39888(5) 0.38141(6) 0.0396(2) Uani d . 1 1
Cl Cl1A 0.44999(17) 0.24995(14) 1.0741(3) 0.0633(7) Uani d . 1 1
Cl Cl1B 0.23941(16) 0.54777(17) 0.4277(3) 0.0681(7) Uani d . 1 1
N N1A 0.6735(4) 0.3189(4) 1.0840(6) 0.0423(15) Uani d . 1 1
N N1B 0.3119(5) 0.3330(4) 0.4160(6) 0.0450(15) Uani d . 1 1
C C1A 0.6601(5) 0.5140(5) 0.9762(7) 0.0373(15) Uani d . 1 1
C C2A 0.6352(6) 0.5673(6) 0.8858(7) 0.0481(18) Uani d . 1 1
H H2AA 0.5904 0.6126 0.8934 0.058 Uiso calc R 1 1
C C3A 0.6788(7) 0.5518(7) 0.7820(8) 0.056(2) Uani d . 1 1
H H3AA 0.6617 0.5858 0.7205 0.067 Uiso calc R 1 1
C C4A 0.7474(8) 0.4854(7) 0.7735(8) 0.062(3) Uani d . 1 1
H H4AA 0.7769 0.4760 0.7058 0.074 Uiso calc R 1 1
C C5A 0.7725(7) 0.4333(7) 0.8620(9) 0.058(2) Uani d . 1 1
H H5AA 0.8198 0.3903 0.8540 0.070 Uiso calc R 1 1
C C6A 0.7280(6) 0.4437(6) 0.9648(7) 0.0446(18) Uani d . 1 1
C C7A 0.7490(5) 0.3843(6) 1.0628(7) 0.0443(17) Uani d . 1 1
H H7AA 0.8073 0.3520 1.0496 0.053 Uiso calc R 1 1
H H7AB 0.7576 0.4219 1.1277 0.053 Uiso calc R 1 1
C C8A 0.6919(8) 0.2716(7) 1.1902(9) 0.064(3) Uani d . 1 1
H H8AA 0.7536 0.2452 1.1884 0.096 Uiso calc R 1 1
H H8AB 0.6458 0.2249 1.2007 0.096 Uiso calc R 1 1
H H8AC 0.6882 0.3141 1.2500 0.096 Uiso calc R 1 1
C C9A 0.6742(7) 0.2505(7) 0.9954(9) 0.060(2) Uani d . 1 1
H H9AA 0.7369 0.2278 0.9859 0.090 Uiso calc R 1 1
H H9AB 0.6531 0.2775 0.9276 0.090 Uiso calc R 1 1
H H9AC 0.6329 0.2016 1.0149 0.090 Uiso calc R 1 1
C C1B 0.5136(6) 0.3459(5) 0.5257(7) 0.0397(16) Uani d . 1 1
C C2B 0.5680(6) 0.3721(6) 0.6158(7) 0.0479(18) Uani d . 1 1
H H2BA 0.6138 0.4166 0.6083 0.057 Uiso calc R 1 1
C C3B 0.5523(7) 0.3301(7) 0.7180(8) 0.058(2) Uani d . 1 1
H H3BA 0.5878 0.3469 0.7792 0.070 Uiso calc R 1 1
C C4B 0.4861(8) 0.2656(7) 0.7282(9) 0.065(3) Uani d . 1 1
H H4BA 0.4768 0.2382 0.7965 0.078 Uiso calc R 1 1
C C5B 0.4311(7) 0.2390(6) 0.6379(8) 0.055(2) Uani d . 1 1
H H5BA 0.3868 0.1932 0.6462 0.066 Uiso calc R 1 1
C C6B 0.4427(7) 0.2813(5) 0.5347(8) 0.0466(19) Uani d . 1 1
C C7B 0.3803(7) 0.2593(5) 0.4390(8) 0.0490(19) Uani d . 1 1
H H7BA 0.4187 0.2492 0.3738 0.059 Uiso calc R 1 1
H H7BB 0.3463 0.2039 0.4545 0.059 Uiso calc R 1 1
C C8B 0.2391(7) 0.3300(8) 0.5030(9) 0.061(3) Uani d . 1 1
H H8BA 0.2149 0.2696 0.5090 0.092 Uiso calc R 1 1
H H8BB 0.1889 0.3706 0.4843 0.092 Uiso calc R 1 1
H H8BC 0.2662 0.3478 0.5724 0.092 Uiso calc R 1 1
C C9B 0.2642(8) 0.3146(8) 0.3089(9) 0.075(3) Uani d . 1 1
H H9BA 0.2160 0.2699 0.3197 0.112 Uiso calc R 1 1
H H9BB 0.3093 0.2925 0.2564 0.112 Uiso calc R 1 1
H H9BC 0.2364 0.3693 0.2815 0.112 Uiso calc R 1 1

loop_
_atom_site_aniso_label
_atom_site_aniso_U_11
_atom_site_aniso_U_22
_atom_site_aniso_U_33
_atom_site_aniso_U_12
_atom_site_aniso_U_13
_atom_site_aniso_U_23
Pd1 0.0294(2) 0.0285(2) 0.0404(3) 0.00255(18) -0.0012(2) 0.00392(19)
Pd2 0.0316(3) 0.0303(3) 0.0412(3) -0.00305(18) -0.0025(2) -0.0019(2)
Se1A 0.0338(3) 0.0395(4) 0.0412(4) 0.0011(3) -0.0012(3) -0.0027(3)
Se1B 0.0422(4) 0.0342(4) 0.0424(4) -0.0013(3) 0.0037(3) -0.0015(3)
Cl1A 0.0511(11) 0.0351(9) 0.104(2) -0.0069(8) 0.0006(12) 0.0004(10)
Cl1B 0.0410(10) 0.0524(12) 0.111(2) 0.0080(9) 0.0036(12) 0.0005(13)
N1A 0.034(3) 0.037(3) 0.056(4) 0.013(2) 0.000(3) 0.003(3)
N1B 0.043(3) 0.040(3) 0.052(4) -0.015(3) -0.003(3) -0.003(3)
C1A 0.033(3) 0.037(4) 0.042(4) -0.001(3) 0.010(3) -0.002(3)
C2A 0.056(4) 0.046(4) 0.043(4) 0.001(3) 0.008(4) 0.007(3)
C3A 0.069(6) 0.051(5) 0.047(5) -0.007(4) 0.006(4) 0.004(4)
C4A 0.070(6) 0.063(6) 0.052(5) -0.013(5) 0.017(5) -0.006(4)
C5A 0.047(4) 0.052(5) 0.075(6) 0.000(4) 0.017(4) -0.002(4)
C6A 0.034(4) 0.046(4) 0.055(5) 0.002(3) 0.000(3) -0.003(3)
C7A 0.028(3) 0.051(4) 0.053(4) 0.010(3) -0.003(3) 0.001(4)
C8A 0.065(6) 0.063(6) 0.064(6) 0.030(5) -0.005(5) 0.012(5)
C9A 0.057(6) 0.051(5) 0.071(7) 0.020(4) 0.009(5) -0.008(4)
C1B 0.043(4) 0.031(3) 0.046(4) 0.002(3) 0.004(3) 0.006(3)
C2B 0.042(4) 0.055(4) 0.047(5) 0.000(3) -0.006(3) 0.006(4)
C3B 0.055(5) 0.070(6) 0.049(5) 0.011(5) -0.008(4) 0.005(4)
C4B 0.073(7) 0.057(5) 0.065(6) 0.012(5) 0.011(5) 0.019(5)
C5B 0.058(5) 0.049(4) 0.059(5) 0.006(4) 0.003(4) 0.017(4)
C6B 0.051(5) 0.030(3) 0.058(5) -0.001(3) 0.009(4) -0.001(3)
C7B 0.061(5) 0.029(3) 0.057(5) -0.009(3) 0.006(4) -0.003(3)
C8B 0.055(5) 0.065(6) 0.063(6) -0.022(5) 0.011(5) 0.001(5)
C9B 0.077(7) 0.086(8) 0.062(6) -0.051(6) -0.008(5) -0.013(6)

loop_
_atom_type_symbol
_atom_type_description
_atom_type_scat_dispersion_real
_atom_type_scat_dispersion_imag
_atom_type_scat_source
C C 0.0033 0.0016 'International Tables Vol C Tables 4.2.6.8 and 6.1.1.4'
H H 0.0000 0.0000 'International Tables Vol C Tables 4.2.6.8 and 6.1.1.4'
Cl Cl 0.1484 0.1585 'International Tables Vol C Tables 4.2.6.8 and 6.1.1.4'
N N 0.0061 0.0033 'International Tables Vol C Tables 4.2.6.8 and 6.1.1.4'
Pd Pd -0.9988 1.0072 'International Tables Vol C Tables 4.2.6.8 and 6.1.1.4'
Se Se -0.0929 2.2259 'International Tables Vol C Tables 4.2.6.8 and 6.1.1.4'

loop_
_geom_angle_atom_site_label_1
_geom_angle_atom_site_label_2
_geom_angle_atom_site_label_3
_geom_angle_site_symmetry_1
_geom_angle_site_symmetry_3
_geom_angle
N1A Pd1 Cl1A . . 95.12(19)
N1A Pd1 Se1A . . 91.53(18)
Cl1A Pd1 Se1A . . 173.08(7)
N1A Pd1 Se1A . 2_665 172.88(18)
Cl1A Pd1 Se1A . 2_665 91.99(6)
Se1A Pd1 Se1A . 2_665 81.38(3)
N1A Pd1 Se1B . 1_556 97.4(2)
Cl1A Pd1 Se1B . 1_556 99.90(8)
Se1A Pd1 Se1B . 1_556 81.06(3)
Se1A Pd1 Se1B 2_665 1_556 80.97(3)
N1B Pd2 Cl1B . . 95.2(2)
N1B Pd2 Se1B . . 91.72(19)
Cl1B Pd2 Se1B . . 172.69(7)
N1B Pd2 Se1B . 2_665 172.78(19)
Cl1B Pd2 Se1B . 2_665 91.97(7)
Se1B Pd2 Se1B . 2_665 81.09(3)
N1B Pd2 Se1A . 2_664 97.4(2)
Cl1B Pd2 Se1A . 2_664 100.11(9)
Se1B Pd2 Se1A . 2_664 81.17(3)
Se1B Pd2 Se1A 2_665 2_664 80.83(3)
C1A Se1A Pd1 . . 88.4(2)
C1A Se1A Pd1 . 2_665 107.9(2)
Pd1 Se1A Pd1 . 2_665 97.39(3)
C1B Se1B Pd2 . . 87.8(2)
C1B Se1B Pd2 . 2_665 108.2(2)
Pd2 Se1B Pd2 . 2_665 97.66(3)
C7A N1A C9A . . 108.7(7)
C7A N1A C8A . . 109.4(7)
C9A N1A C8A . . 107.7(7)
C7A N1A Pd1 . . 112.5(4)
C9A N1A Pd1 . . 111.3(5)
C8A N1A Pd1 . . 107.1(5)
C8B N1B C7B . . 107.6(7)
C8B N1B C9B . . 107.2(8)
C7B N1B C9B . . 109.0(8)
C8B N1B Pd2 . . 112.8(6)
C7B N1B Pd2 . . 112.9(5)
C9B N1B Pd2 . . 107.1(6)
C2A C1A C6A . . 120.6(7)
C2A C1A Se1A . . 122.9(6)
C6A C1A Se1A . . 116.5(6)
C1A C2A C3A . . 119.5(8)
C1A C2A H2AA . . 120.2
C3A C2A H2AA . . 120.2
C4A C3A C2A . . 119.1(9)
C4A C3A H3AA . . 120.5
C2A C3A H3AA . . 120.5
C5A C4A C3A . . 121.6(9)
C5A C4A H4AA . . 119.2
C3A C4A H4AA . . 119.2
C4A C5A C6A . . 121.0(9)
C4A C5A H5AA . . 119.5
C6A C5A H5AA . . 119.5
C5A C6A C1A . . 118.1(8)
C5A C6A C7A . . 123.0(8)
C1A C6A C7A . . 119.0(7)
N1A C7A C6A . . 112.2(6)
N1A C7A H7AA . . 109.2
C6A C7A H7AA . . 109.2
N1A C7A H7AB . . 109.2
C6A C7A H7AB . . 109.2
H7AA C7A H7AB . . 107.9
N1A C8A H8AA . . 109.5
N1A C8A H8AB . . 109.5
H8AA C8A H8AB . . 109.5
N1A C8A H8AC . . 109.5
H8AA C8A H8AC . . 109.5
H8AB C8A H8AC . . 109.5
N1A C9A H9AA . . 109.5
N1A C9A H9AB . . 109.5
H9AA C9A H9AB . . 109.5
N1A C9A H9AC . . 109.5
H9AA C9A H9AC . . 109.5
H9AB C9A H9AC . . 109.5
C2B C1B C6B . . 122.1(8)
C2B C1B Se1B . . 121.8(6)
C6B C1B Se1B . . 116.0(6)
C1B C2B C3B . . 118.7(8)
C1B C2B H2BA . . 120.7
C3B C2B H2BA . . 120.7
C4B C3B C2B . . 120.4(9)
C4B C3B H3BA . . 119.8
C2B C3B H3BA . . 119.8
C3B C4B C5B . . 121.2(9)
C3B C4B H4BA . . 119.4
C5B C4B H4BA . . 119.4
C4B C5B C6B . . 120.2(9)
C4B C5B H5BA . . 119.9
C6B C5B H5BA . . 119.9
C1B C6B C5B . . 117.3(8)
C1B C6B C7B . . 121.2(8)
C5B C6B C7B . . 121.5(8)
N1B C7B C6B . . 111.9(7)
N1B C7B H7BA . . 109.2
C6B C7B H7BA . . 109.2
N1B C7B H7BB . . 109.2
C6B C7B H7BB . . 109.2
H7BA C7B H7BB . . 107.9
N1B C8B H8BA . . 109.5
N1B C8B H8BB . . 109.5
H8BA C8B H8BB . . 109.5
N1B C8B H8BC . . 109.5
H8BA C8B H8BC . . 109.5
H8BB C8B H8BC . . 109.5
N1B C9B H9BA . . 109.5
N1B C9B H9BB . . 109.5
H9BA C9B H9BB . . 109.5
N1B C9B H9BC . . 109.5
H9BA C9B H9BC . . 109.5
H9BB C9B H9BC . . 109.5

loop_
_geom_bond_atom_site_label_1
_geom_bond_atom_site_label_2
_geom_bond_site_symmetry_2
_geom_bond_distance
Pd1 N1A . 2.186(6)
Pd1 Cl1A . 2.335(2)
Pd1 Se1A . 2.3858(9)
Pd1 Se1A 2_665 2.4043(8)
Pd1 Se1B 1_556 3.4307(9)
Pd2 N1B . 2.180(6)
Pd2 Cl1B . 2.341(2)
Pd2 Se1B . 2.3872(9)
Pd2 Se1B 2_665 2.4021(8)
Pd2 Se1A 2_664 3.4317(9)
Se1A C1A . 1.905(8)
Se1A Pd1 2_665 2.4043(8)
Se1B C1B . 1.928(8)
Se1B Pd2 2_665 2.4021(8)
N1A C7A . 1.468(11)
N1A C9A . 1.474(12)
N1A C8A . 1.486(12)
N1B C8B . 1.477(12)
N1B C7B . 1.487(12)
N1B C9B . 1.488(12)
C1A C2A . 1.393(11)
C1A C6A . 1.425(11)
C2A C3A . 1.419(12)
C2A H2AA . 0.9300
C3A C4A . 1.388(15)
C3A H3AA . 0.9300
C4A C5A . 1.367(15)
C4A H4AA . 0.9300
C5A C6A . 1.404(13)
C5A H5AA . 0.9300
C6A C7A . 1.505(12)
C7A H7AA . 0.9700
C7A H7AB . 0.9700
C8A H8AA . 0.9600
C8A H8AB . 0.9600
C8A H8AC . 0.9600
C9A H9AA . 0.9600
C9A H9AB . 0.9600
C9A H9AC . 0.9600
C1B C2B . 1.391(12)
C1B C6B . 1.393(12)
C2B C3B . 1.402(13)
C2B H2BA . 0.9300
C3B C4B . 1.345(15)
C3B H3BA . 0.9300
C4B C5B . 1.400(15)
C4B H4BA . 0.9300
C5B C6B . 1.406(12)
C5B H5BA . 0.9300
C6B C7B . 1.493(13)
C7B H7BA . 0.9700
C7B H7BB . 0.9700
C8B H8BA . 0.9600
C8B H8BB . 0.9600
C8B H8BC . 0.9600
C9B H9BA . 0.9600
C9B H9BB . 0.9600
C9B H9BC . 0.9600

loop_
_geom_hbond_atom_site_label_D
_geom_hbond_atom_site_label_H
_geom_hbond_atom_site_label_A
_geom_hbond_site_symmetry_A
_geom_hbond_distance_DH
_geom_hbond_distance_HA
_geom_hbond_distance_DA
_geom_hbond_angle_DHA
C5A H5AA Cl1A 3_557 0.93 2.91 3.782(10) 156.2
C7A H7AA Cl1A 3_557 0.97 2.94 3.853(8) 157.9
C9A H9AC Cl1A . 0.96 2.79 3.325(10) 116.1
C5B H5BA Cl1B 4_546 0.93 2.94 3.808(11) 155.9
C8B H8BB Cl1B . 0.96 2.80 3.347(11) 116.9

loop_
_geom_torsion_atom_site_label_1
_geom_torsion_atom_site_label_2
_geom_torsion_atom_site_label_3
_geom_torsion_atom_site_label_4
_geom_torsion_site_symmetry_1
_geom_torsion_site_symmetry_4
_geom_torsion
N1A Pd1 Se1A C1A . . 60.9(3)
Cl1A Pd1 Se1A C1A . . -103.4(7)
Se1A Pd1 Se1A C1A 2_665 . -119.7(2)
Se1B Pd1 Se1A C1A 1_556 . 158.1(2)
N1A Pd1 Se1A Pd1 . 2_665 168.8(2)
Cl1A Pd1 Se1A Pd1 . 2_665 4.5(7)
Se1A Pd1 Se1A Pd1 2_665 2_665 -11.87(5)
Se1B Pd1 Se1A Pd1 1_556 2_665 -94.00(3)
N1B Pd2 Se1B C1B . . -60.7(3)
Cl1B Pd2 Se1B C1B . . 101.4(7)
Se1B Pd2 Se1B C1B 2_665 . 120.0(2)
Se1A Pd2 Se1B C1B 2_664 . -157.9(2)
N1B Pd2 Se1B Pd2 . 2_665 -168.8(2)
Cl1B Pd2 Se1B Pd2 . 2_665 -6.7(7)
Se1B Pd2 Se1B Pd2 2_665 2_665 11.94(5)
Se1A Pd2 Se1B Pd2 2_664 2_665 93.95(3)
Cl1A Pd1 N1A C7A . . 163.2(5)
Se1A Pd1 N1A C7A . . -14.9(6)
Se1A Pd1 N1A C7A 2_665 . -20(2)
Se1B Pd1 N1A C7A 1_556 . -96.1(5)
Cl1A Pd1 N1A C9A . . 41.0(6)
Se1A Pd1 N1A C9A . . -137.1(6)
Se1A Pd1 N1A C9A 2_665 . -142.1(15)
Se1B Pd1 N1A C9A 1_556 . 141.7(6)
Cl1A Pd1 N1A C8A . . -76.5(6)
Se1A Pd1 N1A C8A . . 105.4(6)
Se1A Pd1 N1A C8A 2_665 . 100.4(16)
Se1B Pd1 N1A C8A 1_556 . 24.2(6)
Cl1B Pd2 N1B C8B . . -39.8(7)
Se1B Pd2 N1B C8B . . 137.9(6)
Se1B Pd2 N1B C8B 2_665 . 144.0(14)
Se1A Pd2 N1B C8B 2_664 . -140.7(6)
Cl1B Pd2 N1B C7B . . -162.1(5)
Se1B Pd2 N1B C7B . . 15.6(6)
Se1B Pd2 N1B C7B 2_665 . 22(2)
Se1A Pd2 N1B C7B 2_664 . 97.0(6)
Cl1B Pd2 N1B C9B . . 77.9(7)
Se1B Pd2 N1B C9B . . -104.4(7)
Se1B Pd2 N1B C9B 2_665 . -98.3(17)
Se1A Pd2 N1B C9B 2_664 . -23.1(7)
Pd1 Se1A C1A C2A . . 113.8(7)
Pd1 Se1A C1A C2A 2_665 . 16.6(7)
Pd1 Se1A C1A C6A . . -65.4(6)
Pd1 Se1A C1A C6A 2_665 . -162.6(5)
C6A C1A C2A C3A . . -0.7(13)
Se1A C1A C2A C3A . . -179.9(7)
C1A C2A C3A C4A . . -1.7(14)
C2A C3A C4A C5A . . 1.3(15)
C3A C4A C5A C6A . . 1.5(16)
C4A C5A C6A C1A . . -3.9(14)
C4A C5A C6A C7A . . 176.2(9)
C2A C1A C6A C5A . . 3.4(12)
Se1A C1A C6A C5A . . -177.4(7)
C2A C1A C6A C7A . . -176.6(7)
Se1A C1A C6A C7A . . 2.6(10)
C9A N1A C7A C6A . . 70.6(9)
C8A N1A C7A C6A . . -172.0(7)
Pd1 N1A C7A C6A . . -53.1(8)
C5A C6A C7A N1A . . -105.4(9)
C1A C6A C7A N1A . . 74.7(10)
Pd2 Se1B C1B C2B . . -112.6(7)
Pd2 Se1B C1B C2B 2_665 . -15.2(7)
Pd2 Se1B C1B C6B . . 66.1(6)
Pd2 Se1B C1B C6B 2_665 . 163.5(6)
C6B C1B C2B C3B . . 1.8(13)
Se1B C1B C2B C3B . . -179.5(6)
C1B C2B C3B C4B . . 0.2(14)
C2B C3B C4B C5B . . -0.3(15)
C3B C4B C5B C6B . . -1.6(15)
C2B C1B C6B C5B . . -3.6(12)
Se1B C1B C6B C5B . . 177.7(6)
C2B C1B C6B C7B . . 175.2(8)
Se1B C1B C6B C7B . . -3.5(11)
C4B C5B C6B C1B . . 3.4(13)
C4B C5B C6B C7B . . -175.4(9)
C8B N1B C7B C6B . . -74.1(9)
C9B N1B C7B C6B . . 170.0(7)
Pd2 N1B C7B C6B . . 51.1(8)
C1B C6B C7B N1B . . -72.6(10)
C5B C6B C7B N1B . . 106.2(9)

loop_
_platon_squeeze_void_nr
_platon_squeeze_void_average_x
_platon_squeeze_void_average_y
_platon_squeeze_void_average_z
_platon_squeeze_void_volume
_platon_squeeze_void_count_electrons
_platon_squeeze_void_content
1 0.000 0.500 -0.030 256 47 ' '
2 0.500 1.000 0.016 255 47 ' '
